data_7059566
loop_
_publ_author_name
'Ay, Burak'
'\,Sahin, Onur'
'Sayg\?ide\(ger Demir, Burcu'
'Saygideger, Yasemin'
'L\'opez-de-Luzuriaga, Jos\'e M.'
'Mahmoudi, Ghodrat'
'Safin, Damir A.'

_publ_section_title
;
 Antitumor effects of novel nickel--hydrazone complexes in lung cancer
 cells
;
_journal_issue 21
_journal_name_full 'New Journal of Chemistry'
_journal_page_first 9064
_journal_page_last 9072
_journal_paper_doi 10.1039/D0NJ00921K
_journal_volume 44
_journal_year 2020
_chemical_formula_moiety 'C26 H18 N6 Ni O2, C2 H3 N '
_chemical_formula_sum 'C28 H21 N7 Ni O2'
_chemical_formula_weight 546.23
_space_group_crystal_system monoclinic
_space_group_IT_number 14
_space_group_name_Hall '-P 2ybc'
_space_group_name_H-M_alt 'P 1 21/c 1'
_atom_sites_solution_hydrogens geom
_audit_creation_method SHELXL-2013
_audit_update_record
;
2019-09-19 deposited with the CCDC.	2020-05-04 downloaded from the CCDC.
;
_cell_angle_alpha 90
_cell_angle_beta 98.085(4)
_cell_angle_gamma 90
_cell_formula_units_Z 4
_cell_length_a 16.1535(17)
_cell_length_b 12.4948(11)
_cell_length_c 12.4545(11)
_cell_measurement_reflns_used 9311
_cell_measurement_temperature 296
_cell_measurement_theta_max 26.39
_cell_measurement_theta_min 3.02
_cell_volume 2488.8(4)
_computing_cell_refinement 'SAINT(Bruker, 2013)'
_computing_data_collection 'APEX2 (Bruker, 2013)'
_computing_data_reduction 'Bruker SAINT'
_computing_molecular_graphics 'Mercury (Macrae, 2008)'
_computing_publication_material 'WinGX (Farrugia, 2012)'
_computing_structure_refinement 'SHELXL-2013 (Sheldrick, 2015)'
_computing_structure_solution 'SHELXS-2013 (Sheldrick, 2008)'
_diffrn_ambient_temperature 296
_diffrn_measured_fraction_theta_full 0.987
_diffrn_measured_fraction_theta_max 0.987
_diffrn_measurement_device_type 'Bruker APEX-II CCD'
_diffrn_measurement_method '\f and \w scans'
_diffrn_radiation_type MoK\a
_diffrn_radiation_wavelength 0.71073
_diffrn_reflns_av_R_equivalents 0.0710
_diffrn_reflns_av_unetI/netI 0.0569
_diffrn_reflns_Laue_measured_fraction_full 0.987
_diffrn_reflns_Laue_measured_fraction_max 0.987
_diffrn_reflns_limit_h_max 19
_diffrn_reflns_limit_h_min -19
_diffrn_reflns_limit_k_max 15
_diffrn_reflns_limit_k_min -15
_diffrn_reflns_limit_l_max 15
_diffrn_reflns_limit_l_min -15
_diffrn_reflns_number 27485
_diffrn_reflns_point_group_measured_fraction_full 0.987
_diffrn_reflns_point_group_measured_fraction_max 0.987
_diffrn_reflns_theta_full 25.242
_diffrn_reflns_theta_max 25.500
_diffrn_reflns_theta_min 3.024
_diffrn_standards_number 0
_exptl_absorpt_coefficient_mu 0.821
_exptl_absorpt_correction_T_max 0.7454
_exptl_absorpt_correction_T_min 0.6067
_exptl_absorpt_correction_type multi-scan
_exptl_absorpt_process_details Bruker
_exptl_crystal_colour orange
_exptl_crystal_density_diffrn 1.458
_exptl_crystal_description block
_exptl_crystal_F_000 1128
_exptl_crystal_size_max 0.05
_exptl_crystal_size_mid 0.04
_exptl_crystal_size_min 0.02
_refine_diff_density_max 0.599
_refine_diff_density_min -0.867
_refine_diff_density_rms 0.102
_refine_ls_extinction_method none
_refine_ls_goodness_of_fit_ref 1.160
_refine_ls_hydrogen_treatment constr
_refine_ls_matrix_type full
_refine_ls_number_parameters 344
_refine_ls_number_reflns 4572
_refine_ls_number_restraints 0
_refine_ls_restrained_S_all 1.160
_refine_ls_R_factor_all 0.1147
_refine_ls_R_factor_gt 0.0958
_refine_ls_shift/su_max 0.000
_refine_ls_shift/su_mean 0.000
_refine_ls_structure_factor_coef Fsqd
_refine_ls_weighting_details 'w=1/[\s^2^(Fo^2^)+33.9370P] where P=(Fo^2^+2Fc^2^)/3'
_refine_ls_weighting_scheme calc
_refine_ls_wR_factor_gt 0.2056
_refine_ls_wR_factor_ref 0.2131
_reflns_Friedel_coverage 0.000
_reflns_number_gt 3693
_reflns_number_total 4572
_reflns_threshold_expression 'I > 2\s(I)'
_cod_data_source_file d0nj00921k1.cif
_cod_data_source_block shelx
_cod_depositor_comments
;Adding full bibliography for 7059566--7059567.cif.

 Adding full bibliography for 7059566--7059567.cif.
;
_cod_original_sg_symbol_H-M 'P 21/c'
_cod_database_code 7059566
_shelx_space_group_comment
;
The symmetry employed for this shelxl refinement is uniquely defined
by the following loop, which should always be used as a source of
symmetry information in preference to the above space-group names.
They are only intended as comments.
;
_shelxl_version_number 2013-4

loop_
_space_group_symop_operation_xyz
'x, y, z'
'-x, y+1/2, -z+1/2'
'-x, -y, -z'
'x, -y-1/2, z-1/2'

loop_
_atom_site_label
_atom_site_type_symbol
_atom_site_fract_x
_atom_site_fract_y
_atom_site_fract_z
_atom_site_U_iso_or_equiv
_atom_site_adp_type
_atom_site_occupancy
_atom_site_site_symmetry_order
_atom_site_calc_flag
_atom_site_refinement_flags_posn
_atom_site_refinement_flags_adp
_atom_site_refinement_flags_occupancy
_atom_site_disorder_assembly
_atom_site_disorder_group
C1 C 0.6157(6) 1.0823(7) 0.5607(7) 0.041(2) Uani 1 1 d . . . . .
H1 H 0.5846 1.1225 0.5066 0.049 Uiso 1 1 calc R U . . .
C2 C 0.6628(6) 1.1354(6) 0.6440(8) 0.041(2) Uani 1 1 d . . . . .
H2 H 0.6651 1.2098 0.6447 0.049 Uiso 1 1 calc R U . . .
C3 C 0.7066(6) 1.0769(7) 0.7264(8) 0.044(2) Uani 1 1 d . . . . .
H3 H 0.7383 1.1111 0.7845 0.053 Uiso 1 1 calc R U . . .
C4 C 0.7031(5) 0.9673(6) 0.7219(7) 0.034(2) Uani 1 1 d . . . . .
H4 H 0.7313 0.9260 0.7776 0.041 Uiso 1 1 calc R U . . .
C5 C 0.6571(5) 0.9199(5) 0.6332(6) 0.0233(16) Uani 1 1 d . . . . .
C6 C 0.6579(5) 0.8009(6) 0.6209(6) 0.0215(16) Uani 1 1 d . . . . .
C7 C 0.7491(4) 0.5693(6) 0.7215(5) 0.0188(15) Uani 1 1 d . . . . .
C8 C 0.8098(5) 0.6023(6) 0.8165(6) 0.0247(16) Uani 1 1 d . . . . .
C9 C 0.7824(5) 0.6437(7) 0.9078(7) 0.036(2) Uani 1 1 d . . . . .
H9 H 0.7257 0.6567 0.9079 0.043 Uiso 1 1 calc R U . . .
C10 C 0.8389(6) 0.6659(9) 0.9991(7) 0.054(3) Uani 1 1 d . . . . .
H10 H 0.8205 0.6939 1.0608 0.065 Uiso 1 1 calc R U . . .
C11 C 0.9221(7) 0.6463(9) 0.9981(8) 0.057(3) Uani 1 1 d . . . . .
H11 H 0.9598 0.6593 1.0603 0.069 Uiso 1 1 calc R U . . .
C12 C 0.9508(6) 0.6079(9) 0.9074(8) 0.052(3) Uani 1 1 d . . . . .
H12 H 1.0077 0.5967 0.9072 0.062 Uiso 1 1 calc R U . . .
C13 C 0.8944(5) 0.5861(7) 0.8161(7) 0.037(2) Uani 1 1 d . . . . .
H13 H 0.9135 0.5602 0.7540 0.044 Uiso 1 1 calc R U . . .
C14 C 0.7451(4) 0.4553(6) 0.6920(6) 0.0194(15) Uani 1 1 d . . . . .
C15 C 0.7944(4) 0.3762(6) 0.7669(6) 0.0236(16) Uani 1 1 d . . . . .
C16 C 0.7745(6) 0.3591(7) 0.8696(7) 0.038(2) Uani 1 1 d . . . . .
H16 H 0.7325 0.3994 0.8940 0.046 Uiso 1 1 calc R U . . .
C17 C 0.8165(6) 0.2828(8) 0.9365(7) 0.051(3) Uani 1 1 d . . . . .
H17 H 0.8018 0.2706 1.0049 0.061 Uiso 1 1 calc R U . . .
C18 C 0.8797(6) 0.2252(7) 0.9024(8) 0.050(3) Uani 1 1 d . . . . .
H18 H 0.9088 0.1748 0.9480 0.060 Uiso 1 1 calc R U . . .
C19 C 0.9001(6) 0.2421(7) 0.8011(8) 0.047(2) Uani 1 1 d . . . . .
H19 H 0.9431 0.2028 0.7777 0.056 Uiso 1 1 calc R U . . .
C20 C 0.8570(5) 0.3176(6) 0.7322(7) 0.0326(19) Uani 1 1 d . . . . .
H20 H 0.8707 0.3281 0.6629 0.039 Uiso 1 1 calc R U . . .
C21 C 0.6065(5) 0.4109(5) 0.4531(5) 0.0208(15) Uani 1 1 d . . . . .
C22 C 0.5528(4) 0.4837(6) 0.3790(5) 0.0201(15) Uani 1 1 d . . . . .
C23 C 0.5014(5) 0.4489(6) 0.2882(6) 0.0269(17) Uani 1 1 d . . . . .
H23 H 0.4970 0.3765 0.2710 0.032 Uiso 1 1 calc R U . . .
C24 C 0.4566(5) 0.5244(7) 0.2233(6) 0.0316(19) Uani 1 1 d . . . . .
H24 H 0.4225 0.5036 0.1604 0.038 Uiso 1 1 calc R U . . .
C25 C 0.4626(5) 0.6300(6) 0.2519(6) 0.0319(19) Uani 1 1 d . . . . .
H25 H 0.4328 0.6814 0.2083 0.038 Uiso 1 1 calc R U . . .
C26 C 0.5129(5) 0.6600(6) 0.3454(6) 0.0283(18) Uani 1 1 d . . . . .
H26 H 0.5157 0.7317 0.3657 0.034 Uiso 1 1 calc R U . . .
C27 C 0.9148(9) 0.8993(13) 0.8385(12) 0.101(5) Uani 1 1 d . . . . .
H27A H 0.9728 0.8834 0.8380 0.151 Uiso 1 1 calc R U . . .
H27B H 0.8982 0.9565 0.7886 0.151 Uiso 1 1 calc R U . . .
H27C H 0.8819 0.8369 0.8173 0.151 Uiso 1 1 calc R U . . .
C28 C 0.9020(10) 0.9309(11) 0.9449(15) 0.085(4) Uani 1 1 d . . . . .
N1 N 0.6121(5) 0.9757(5) 0.5531(5) 0.0366(18) Uani 1 1 d . . . . .
N2 N 0.7079(4) 0.7459(5) 0.6930(5) 0.0253(14) Uani 1 1 d . . . . .
N3 N 0.7016(4) 0.6382(4) 0.6632(5) 0.0212(13) Uani 1 1 d . . . . .
N5 N 0.6520(4) 0.4699(5) 0.5366(5) 0.0203(13) Uani 1 1 d . . . . .
N6 N 0.5577(4) 0.5876(4) 0.4077(5) 0.0209(13) Uani 1 1 d . . . . .
N7 N 0.8939(13) 0.9571(12) 1.0288(14) 0.143(7) Uani 1 1 d . . . . .
Ni1 Ni 0.63074(6) 0.61271(7) 0.53772(7) 0.0186(3) Uani 1 1 d . . . . .
O1 O 0.6112(3) 0.7584(4) 0.5389(4) 0.0266(12) Uani 1 1 d . . . . .
O2 O 0.6093(4) 0.3154(4) 0.4394(4) 0.0366(14) Uani 1 1 d . . . . .
N4 N 0.7018(4) 0.4107(4) 0.6087(4) 0.0193(13) Uani 1 1 d . . . . .

loop_
_atom_site_aniso_label
_atom_site_aniso_U_11
_atom_site_aniso_U_22
_atom_site_aniso_U_33
_atom_site_aniso_U_23
_atom_site_aniso_U_13
_atom_site_aniso_U_12
C1 0.066(6) 0.024(4) 0.032(5) 0.008(4) 0.005(4) 0.007(4)
C2 0.050(6) 0.017(4) 0.059(6) -0.004(4) 0.017(5) -0.004(4)
C3 0.039(5) 0.028(4) 0.063(6) -0.020(4) -0.003(5) -0.008(4)
C4 0.030(5) 0.023(4) 0.045(5) -0.008(4) -0.007(4) 0.001(3)
C5 0.031(4) 0.012(3) 0.027(4) -0.002(3) 0.006(3) -0.002(3)
C6 0.025(4) 0.018(4) 0.021(4) -0.003(3) 0.004(3) -0.002(3)
C7 0.016(4) 0.023(4) 0.017(3) -0.001(3) 0.001(3) -0.002(3)
C8 0.032(4) 0.020(4) 0.021(4) 0.005(3) -0.001(3) -0.004(3)
C9 0.025(4) 0.047(5) 0.034(5) -0.008(4) 0.001(4) -0.003(4)
C10 0.053(6) 0.082(8) 0.026(5) -0.019(5) -0.003(4) -0.009(6)
C11 0.056(7) 0.069(7) 0.040(6) -0.005(5) -0.017(5) -0.020(6)
C12 0.025(5) 0.065(7) 0.061(6) -0.002(6) -0.011(4) -0.008(5)
C13 0.029(5) 0.037(5) 0.044(5) -0.006(4) 0.001(4) -0.001(4)
C14 0.018(4) 0.019(4) 0.020(4) 0.002(3) -0.001(3) 0.000(3)
C15 0.023(4) 0.018(4) 0.028(4) 0.001(3) -0.005(3) -0.006(3)
C16 0.042(5) 0.040(5) 0.033(5) 0.012(4) 0.002(4) 0.008(4)
C17 0.061(7) 0.054(6) 0.032(5) 0.026(5) -0.007(5) -0.002(5)
C18 0.054(6) 0.030(5) 0.056(6) 0.009(5) -0.022(5) 0.003(4)
C19 0.043(5) 0.032(5) 0.060(7) -0.007(5) -0.013(5) 0.011(4)
C20 0.034(5) 0.031(4) 0.031(4) -0.004(4) -0.001(4) 0.005(4)
C21 0.032(4) 0.013(4) 0.018(3) 0.001(3) 0.001(3) 0.000(3)
C22 0.025(4) 0.021(4) 0.015(3) -0.001(3) 0.004(3) -0.002(3)
C23 0.038(5) 0.021(4) 0.020(4) -0.004(3) -0.003(3) 0.000(3)
C24 0.034(5) 0.041(5) 0.017(4) 0.001(4) -0.007(3) -0.003(4)
C25 0.034(4) 0.029(4) 0.029(4) 0.006(3) -0.008(3) 0.002(4)
C26 0.038(5) 0.018(4) 0.027(4) 0.002(3) -0.001(3) 0.004(3)
C27 0.093(11) 0.107(12) 0.103(12) -0.002(10) 0.014(9) 0.016(10)
C28 0.103(11) 0.057(8) 0.099(12) 0.000(8) 0.024(10) 0.004(8)
N1 0.065(5) 0.012(3) 0.031(4) 0.008(3) 0.001(3) 0.005(3)
N2 0.032(4) 0.015(3) 0.026(3) 0.001(3) -0.005(3) -0.004(3)
N3 0.025(3) 0.015(3) 0.022(3) -0.003(2) -0.004(3) -0.003(2)
N5 0.025(3) 0.019(3) 0.015(3) -0.001(2) -0.002(3) -0.001(2)
N6 0.028(3) 0.016(3) 0.016(3) -0.002(2) -0.006(2) 0.000(2)
N7 0.22(2) 0.091(11) 0.129(14) -0.006(10) 0.077(14) -0.004(11)
Ni1 0.0254(5) 0.0109(4) 0.0174(4) -0.0003(4) -0.0044(3) 0.0013(4)
O1 0.036(3) 0.013(2) 0.027(3) -0.003(2) -0.008(2) 0.003(2)
O2 0.058(4) 0.014(3) 0.032(3) -0.005(2) -0.014(3) 0.002(3)
N4 0.028(3) 0.012(3) 0.017(3) 0.003(2) -0.002(2) 0.001(2)

loop_
_atom_type_symbol
_atom_type_description
_atom_type_scat_dispersion_real
_atom_type_scat_dispersion_imag
_atom_type_scat_source
C C 0.0033 0.0016 'International Tables Vol C Tables 4.2.6.8 and 6.1.1.4'
H H 0.0000 0.0000 'International Tables Vol C Tables 4.2.6.8 and 6.1.1.4'
N N 0.0061 0.0033 'International Tables Vol C Tables 4.2.6.8 and 6.1.1.4'
Ni Ni 0.3393 1.1124 'International Tables Vol C Tables 4.2.6.8 and 6.1.1.4'
O O 0.0106 0.0060 'International Tables Vol C Tables 4.2.6.8 and 6.1.1.4'

loop_
_geom_angle_atom_site_label_1
_geom_angle_atom_site_label_2
_geom_angle_atom_site_label_3
_geom_angle
_geom_angle_site_symmetry_1
_geom_angle_site_symmetry_3
_geom_angle_publ_flag
N1 C1 C2 123.5(8) . . ?
N1 C1 H1 118.2 . . ?
C2 C1 H1 118.3 . . ?
C1 C2 C3 118.7(8) . . ?
C1 C2 H2 120.6 . . ?
C3 C2 H2 120.6 . . ?
C4 C3 C2 119.2(8) . . ?
C4 C3 H3 120.4 . . ?
C2 C3 H3 120.4 . . ?
C3 C4 C5 118.5(8) . . ?
C3 C4 H4 120.8 . . ?
C5 C4 H4 120.8 . . ?
N1 C5 C4 123.2(7) . . ?
N1 C5 C6 116.8(7) . . ?
C4 C5 C6 119.9(7) . . ?
O1 C6 N2 123.9(6) . . ?
O1 C6 C5 118.4(6) . . ?
N2 C6 C5 117.6(6) . . ?
N3 C7 C14 119.9(6) . . ?
N3 C7 C8 122.1(6) . . ?
C14 C7 C8 118.0(6) . . ?
C9 C8 C13 119.4(7) . . ?
C9 C8 C7 120.6(7) . . ?
C13 C8 C7 119.9(7) . . ?
C8 C9 C10 120.1(8) . . ?
C8 C9 H9 119.9 . . ?
C10 C9 H9 119.9 . . ?
C11 C10 C9 119.5(9) . . ?
C11 C10 H10 120.3 . . ?
C9 C10 H10 120.3 . . ?
C12 C11 C10 121.2(9) . . ?
C12 C11 H11 119.4 . . ?
C10 C11 H11 119.4 . . ?
C11 C12 C13 119.2(9) . . ?
C11 C12 H12 120.4 . . ?
C13 C12 H12 120.4 . . ?
C12 C13 C8 120.4(9) . . ?
C12 C13 H13 119.8 . . ?
C8 C13 H13 119.8 . . ?
N4 C14 C7 128.1(6) . . ?
N4 C14 C15 113.2(6) . . ?
C7 C14 C15 118.7(6) . . ?
C20 C15 C16 119.4(7) . . ?
C20 C15 C14 120.3(7) . . ?
C16 C15 C14 120.2(7) . . ?
C15 C16 C17 120.5(9) . . ?
C15 C16 H16 119.8 . . ?
C17 C16 H16 119.8 . . ?
C18 C17 C16 120.2(9) . . ?
C18 C17 H17 119.9 . . ?
C16 C17 H17 119.9 . . ?
C17 C18 C19 119.6(8) . . ?
C17 C18 H18 120.2 . . ?
C19 C18 H18 120.2 . . ?
C18 C19 C20 120.6(9) . . ?
C18 C19 H19 119.7 . . ?
C20 C19 H19 119.7 . . ?
C15 C20 C19 119.7(8) . . ?
C15 C20 H20 120.2 . . ?
C19 C20 H20 120.2 . . ?
O2 C21 N5 126.9(7) . . ?
O2 C21 C22 123.2(6) . . ?
N5 C21 C22 109.9(6) . . ?
N6 C22 C23 121.9(7) . . ?
N6 C22 C21 114.7(6) . . ?
C23 C22 C21 123.3(6) . . ?
C22 C23 C24 118.1(7) . . ?
C22 C23 H23 120.9 . . ?
C24 C23 H23 120.9 . . ?
C25 C24 C23 119.7(7) . . ?
C25 C24 H24 120.1 . . ?
C23 C24 H24 120.1 . . ?
C24 C25 C26 119.7(7) . . ?
C24 C25 H25 120.2 . . ?
C26 C25 H25 120.2 . . ?
N6 C26 C25 121.0(7) . . ?
N6 C26 H26 119.5 . . ?
C25 C26 H26 119.5 . . ?
C28 C27 H27A 109.5 . . ?
C28 C27 H27B 109.5 . . ?
H27A C27 H27B 109.5 . . ?
C28 C27 H27C 109.5 . . ?
H27A C27 H27C 109.5 . . ?
H27B C27 H27C 109.5 . . ?
N7 C28 C27 178(2) . . ?
C1 N1 C5 116.8(7) . . ?
C6 N2 N3 107.9(6) . . ?
C7 N3 N2 118.2(6) . . ?
C7 N3 Ni1 127.5(5) . . ?
N2 N3 Ni1 114.1(4) . . ?
N4 N5 C21 114.3(5) . . ?
N4 N5 Ni1 129.2(4) . . ?
C21 N5 Ni1 116.4(4) . . ?
C26 N6 C22 119.5(6) . . ?
C26 N6 Ni1 127.4(5) . . ?
C22 N6 Ni1 113.2(5) . . ?
N5 Ni1 N3 94.7(3) . . ?
N5 Ni1 O1 179.0(3) . . ?
N3 Ni1 O1 84.8(2) . . ?
N5 Ni1 N6 85.8(2) . . ?
N3 Ni1 N6 179.5(3) . . ?
O1 Ni1 N6 94.8(2) . . ?
C6 O1 Ni1 109.2(4) . . ?
C14 N4 N5 120.4(6) . . ?

loop_
_geom_bond_atom_site_label_1
_geom_bond_atom_site_label_2
_geom_bond_distance
_geom_bond_site_symmetry_2
_geom_bond_publ_flag
C1 N1 1.336(10) . ?
C1 C2 1.369(12) . ?
C1 H1 0.9300 . ?
C2 C3 1.372(13) . ?
C2 H2 0.9300 . ?
C3 C4 1.371(11) . ?
C3 H3 0.9300 . ?
C4 C5 1.376(11) . ?
C4 H4 0.9300 . ?
C5 N1 1.344(10) . ?
C5 C6 1.495(10) . ?
C6 O1 1.295(8) . ?
C6 N2 1.314(9) . ?
C7 N3 1.304(9) . ?
C7 C14 1.471(10) . ?
C7 C8 1.485(9) . ?
C8 C9 1.377(11) . ?
C8 C13 1.382(11) . ?
C9 C10 1.383(12) . ?
C9 H9 0.9300 . ?
C10 C11 1.368(14) . ?
C10 H10 0.9300 . ?
C11 C12 1.367(14) . ?
C11 H11 0.9300 . ?
C12 C13 1.380(12) . ?
C12 H12 0.9300 . ?
C13 H13 0.9300 . ?
C14 N4 1.292(9) . ?
C14 C15 1.508(10) . ?
C15 C20 1.366(11) . ?
C15 C16 1.378(11) . ?
C16 C17 1.380(12) . ?
C16 H16 0.9300 . ?
C17 C18 1.364(14) . ?
C17 H17 0.9300 . ?
C18 C19 1.365(14) . ?
C18 H18 0.9300 . ?
C19 C20 1.395(12) . ?
C19 H19 0.9300 . ?
C20 H20 0.9300 . ?
C21 O2 1.207(8) . ?
C21 N5 1.396(9) . ?
C21 C22 1.485(10) . ?
C22 N6 1.347(9) . ?
C22 C23 1.376(10) . ?
C23 C24 1.380(10) . ?
C23 H23 0.9300 . ?
C24 C25 1.366(11) . ?
C24 H24 0.9300 . ?
C25 C26 1.375(10) . ?
C25 H25 0.9300 . ?
C26 N6 1.336(9) . ?
C26 H26 0.9300 . ?
C27 C28 1.43(2) . ?
C27 H27A 0.9600 . ?
C27 H27B 0.9600 . ?
C27 H27C 0.9600 . ?
C28 N7 1.119(19) . ?
N2 N3 1.396(8) . ?
N3 Ni1 1.830(6) . ?
N5 N4 1.341(8) . ?
N5 Ni1 1.818(6) . ?
N6 Ni1 1.891(5) . ?
Ni1 O1 1.848(5) . ?

loop_
_geom_hbond_atom_site_label_D
_geom_hbond_atom_site_label_H
_geom_hbond_atom_site_label_A
_geom_hbond_distance_DH
_geom_hbond_distance_HA
_geom_hbond_distance_DA
_geom_hbond_angle_DHA
_geom_hbond_site_symmetry_A
C1 H1 O2 0.93 2.60 3.274(8) 130.0 1_565
C2 H2 N4 0.93 2.63 3.534(8) 164.1 1_565
C25 H25 O2 0.93 2.51 3.407(8) 162.4 2_655

loop_
_geom_torsion_atom_site_label_1
_geom_torsion_atom_site_label_2
_geom_torsion_atom_site_label_3
_geom_torsion_atom_site_label_4
_geom_torsion
_geom_torsion_site_symmetry_1
_geom_torsion_site_symmetry_2
_geom_torsion_site_symmetry_3
_geom_torsion_site_symmetry_4
_geom_torsion_publ_flag
N1 C1 C2 C3 -2.3(15) . . . . ?
C1 C2 C3 C4 1.2(14) . . . . ?
C2 C3 C4 C5 1.5(14) . . . . ?
C3 C4 C5 N1 -3.2(13) . . . . ?
C3 C4 C5 C6 174.7(8) . . . . ?
N1 C5 C6 O1 -4.9(11) . . . . ?
C4 C5 C6 O1 177.1(7) . . . . ?
N1 C5 C6 N2 173.5(7) . . . . ?
C4 C5 C6 N2 -4.5(11) . . . . ?
N3 C7 C8 C9 66.5(10) . . . . ?
C14 C7 C8 C9 -115.1(8) . . . . ?
N3 C7 C8 C13 -117.2(9) . . . . ?
C14 C7 C8 C13 61.3(10) . . . . ?
C13 C8 C9 C10 -1.8(13) . . . . ?
C7 C8 C9 C10 174.6(8) . . . . ?
C8 C9 C10 C11 -0.1(16) . . . . ?
C9 C10 C11 C12 1.8(17) . . . . ?
C10 C11 C12 C13 -1.6(17) . . . . ?
C11 C12 C13 C8 -0.3(15) . . . . ?
C9 C8 C13 C12 2.0(13) . . . . ?
C7 C8 C13 C12 -174.4(8) . . . . ?
N3 C7 C14 N4 4.0(12) . . . . ?
C8 C7 C14 N4 -174.4(7) . . . . ?
N3 C7 C14 C15 -174.1(6) . . . . ?
C8 C7 C14 C15 7.4(10) . . . . ?
N4 C14 C15 C20 64.4(9) . . . . ?
C7 C14 C15 C20 -117.2(8) . . . . ?
N4 C14 C15 C16 -113.0(8) . . . . ?
C7 C14 C15 C16 65.4(9) . . . . ?
C20 C15 C16 C17 -0.8(13) . . . . ?
C14 C15 C16 C17 176.6(8) . . . . ?
C15 C16 C17 C18 1.6(14) . . . . ?
C16 C17 C18 C19 -1.3(15) . . . . ?
C17 C18 C19 C20 0.1(14) . . . . ?
C16 C15 C20 C19 -0.4(12) . . . . ?
C14 C15 C20 C19 -177.7(7) . . . . ?
C18 C19 C20 C15 0.7(13) . . . . ?
O2 C21 C22 N6 179.6(7) . . . . ?
N5 C21 C22 N6 -1.1(9) . . . . ?
O2 C21 C22 C23 0.0(12) . . . . ?
N5 C21 C22 C23 179.2(7) . . . . ?
N6 C22 C23 C24 2.7(11) . . . . ?
C21 C22 C23 C24 -177.7(7) . . . . ?
C22 C23 C24 C25 -1.7(12) . . . . ?
C23 C24 C25 C26 -0.4(13) . . . . ?
C24 C25 C26 N6 1.6(13) . . . . ?
C2 C1 N1 C5 0.7(14) . . . . ?
C4 C5 N1 C1 2.1(13) . . . . ?
C6 C5 N1 C1 -175.8(8) . . . . ?
O1 C6 N2 N3 1.0(10) . . . . ?
C5 C6 N2 N3 -177.3(6) . . . . ?
C14 C7 N3 N2 -179.3(6) . . . . ?
C8 C7 N3 N2 -0.9(10) . . . . ?
C14 C7 N3 Ni1 -4.2(10) . . . . ?
C8 C7 N3 Ni1 174.2(5) . . . . ?
C6 N2 N3 C7 177.1(6) . . . . ?
C6 N2 N3 Ni1 1.3(7) . . . . ?
O2 C21 N5 N4 -1.6(11) . . . . ?
C22 C21 N5 N4 179.2(6) . . . . ?
O2 C21 N5 Ni1 -177.7(7) . . . . ?
C22 C21 N5 Ni1 3.1(8) . . . . ?
C25 C26 N6 C22 -0.7(11) . . . . ?
C25 C26 N6 Ni1 179.4(6) . . . . ?
C23 C22 N6 C26 -1.5(11) . . . . ?
C21 C22 N6 C26 178.9(7) . . . . ?
C23 C22 N6 Ni1 178.4(6) . . . . ?
C21 C22 N6 Ni1 -1.2(8) . . . . ?
N4 N5 Ni1 N3 1.7(6) . . . . ?
C21 N5 Ni1 N3 177.1(5) . . . . ?
N4 N5 Ni1 N6 -178.5(6) . . . . ?
C21 N5 Ni1 N6 -3.2(5) . . . . ?
C7 N3 Ni1 N5 1.6(7) . . . . ?
N2 N3 Ni1 N5 176.9(5) . . . . ?
C7 N3 Ni1 O1 -177.5(7) . . . . ?
N2 N3 Ni1 O1 -2.2(5) . . . . ?
C26 N6 Ni1 N5 -177.7(7) . . . . ?
C22 N6 Ni1 N5 2.4(5) . . . . ?
C26 N6 Ni1 O1 1.4(7) . . . . ?
C22 N6 Ni1 O1 -178.5(5) . . . . ?
N2 C6 O1 Ni1 -2.8(9) . . . . ?
C5 C6 O1 Ni1 175.5(5) . . . . ?
N3 Ni1 O1 C6 2.6(5) . . . . ?
N6 Ni1 O1 C6 -177.2(5) . . . . ?
C7 C14 N4 N5 -0.8(11) . . . . ?
C15 C14 N4 N5 177.4(6) . . . . ?
C21 N5 N4 C14 -177.6(7) . . . . ?
Ni1 N5 N4 C14 -2.2(10) . . . . ?
